data_1556731
loop_
_publ_author_name
'Fatima, Syeda Saima'
'Kumar, Rajesh'
'Choudhary, M. Iqbal'
'Yousuf, Sammer'

_publ_section_title
;
 Crystal engineering of exemestane to obtain a co-crystal with enhanced
 urease inhibition activity
;
_journal_issue 1
_journal_name_full IUCrJ
_journal_page_first 105
_journal_page_last 112
_journal_paper_doi 10.1107/S2052252519016142
_journal_volume 7
_journal_year 2020
_chemical_absolute_configuration rm
_chemical_formula_moiety 'C20 H24 O2, C H4 N2 S'
_chemical_formula_sum 'C21 H28 N2 O2 S'
_chemical_formula_weight 372.51
_space_group_crystal_system monoclinic
_space_group_IT_number 4
_space_group_name_Hall 'P 2yb'
_space_group_name_H-M_alt 'P 1 21 1'
_atom_sites_solution_hydrogens mixed
_atom_sites_solution_primary direct
_atom_sites_solution_secondary 'Fourier Synthesis Method'
_audit_creation_method SHELXL-2016/6
_cell_angle_alpha 90
_cell_angle_beta 105.568(3)
_cell_angle_gamma 90
_cell_formula_units_Z 2
_cell_length_a 10.3797(14)
_cell_length_b 8.3706(11)
_cell_length_c 10.7275(14)
_cell_measurement_reflns_used 1442
_cell_measurement_temperature 293(2)
_cell_measurement_theta_max 21.86
_cell_measurement_theta_min 2.42
_cell_volume 897.9(2)
_computing_cell_refinement 'Bruker SMART'
_computing_data_collection 'Bruker SMART APEX2'
_computing_data_reduction 'Bruker SAINT'
_computing_molecular_graphics 'Bruker SHELXTL'
_computing_publication_material 'Bruker SHELXTL'
_computing_structure_refinement 'SHELXL-2016/6 (Sheldrick, 2016)'
_computing_structure_solution 'SHELXT 2014/5 (Sheldrick, 2014)'
_diffrn_ambient_temperature 293(2)
_diffrn_measured_fraction_theta_full 1.000
_diffrn_measured_fraction_theta_max 0.997
_diffrn_measurement_device_type 'CCD area detector'
_diffrn_measurement_method 'phi and omega scans'
_diffrn_radiation_type MoK\a
_diffrn_radiation_wavelength 0.71073
_diffrn_reflns_av_R_equivalents 0.0328
_diffrn_reflns_av_unetI/netI 0.0458
_diffrn_reflns_Laue_measured_fraction_full 1.000
_diffrn_reflns_Laue_measured_fraction_max 0.997
_diffrn_reflns_limit_h_max 13
_diffrn_reflns_limit_h_min -13
_diffrn_reflns_limit_k_max 11
_diffrn_reflns_limit_k_min -6
_diffrn_reflns_limit_l_max 14
_diffrn_reflns_limit_l_min -14
_diffrn_reflns_number 6563
_diffrn_reflns_point_group_measured_fraction_full 0.777
_diffrn_reflns_point_group_measured_fraction_max 0.736
_diffrn_reflns_theta_full 25.242
_diffrn_reflns_theta_max 28.390
_diffrn_reflns_theta_min 1.971
_diffrn_source 'sealed tube'
_exptl_absorpt_coefficient_mu 0.199
_exptl_absorpt_correction_type none
_exptl_crystal_colour COLORLES
_exptl_crystal_density_diffrn 1.378
_exptl_crystal_description BLOCK
_exptl_crystal_F_000 400
_exptl_crystal_size_max 0.17
_exptl_crystal_size_mid 0.15
_exptl_crystal_size_min 0.07
_refine_diff_density_max 0.173
_refine_diff_density_min -0.200
_refine_diff_density_rms 0.042
_refine_ls_abs_structure_details
;
 Flack x determined using 578 quotients [(I+)-(I-)]/[(I+)+(I-)]
 (Parsons, Flack and Wagner, Acta Cryst. B69 (2013) 249-259).
;
_refine_ls_abs_structure_Flack 0.05(7)
_refine_ls_extinction_coef none
_refine_ls_extinction_method none
_refine_ls_goodness_of_fit_ref 1.024
_refine_ls_hydrogen_treatment mixed
_refine_ls_matrix_type full
_refine_ls_number_parameters 243
_refine_ls_number_reflns 3315
_refine_ls_number_restraints 1
_refine_ls_restrained_S_all 1.024
_refine_ls_R_factor_all 0.0734
_refine_ls_R_factor_gt 0.0473
_refine_ls_shift/su_max 0.000
_refine_ls_shift/su_mean 0.000
_refine_ls_structure_factor_coef Fsqd
_refine_ls_weighting_details 'w=1/[\s^2^(Fo^2^)+(0.0489P)^2^+0.0449P] where P=(Fo^2^+2Fc^2^)/3'
_refine_ls_weighting_scheme calc
_refine_ls_wR_factor_gt 0.0968
_refine_ls_wR_factor_ref 0.1100
_reflns_Friedel_coverage 0.382
_reflns_Friedel_fraction_full 0.518
_reflns_Friedel_fraction_max 0.436
_reflns_number_gt 2402
_reflns_number_total 3315
_reflns_threshold_expression 'I > 2\s(I)'
_cod_data_source_file ed5021.cif
_cod_data_source_block Exemestane-thiourea
_cod_depositor_comments
;
The following automatic conversions were performed:

data item '_atom_sites_solution_primary' value 'Direct method' was
changed to 'direct'.

Automatic conversion script
Id: cif_fix_values 7556 2019-12-06 15:28:31Z antanas 

 Adding full bibliography for 1556730--1556731.cif.
;
_cod_original_sg_symbol_H-M 'P 21'
_cod_database_code 1556731
_shelx_shelxl_version_number 2016/6
_shelx_space_group_comment
;
The symmetry employed for this shelxl refinement is uniquely defined
by the following loop, which should always be used as a source of
symmetry information in preference to the above space-group names.
They are only intended as comments.
;

loop_
_space_group_symop_operation_xyz
'x, y, z'
'-x, y+1/2, -z'

loop_
_atom_site_label
_atom_site_type_symbol
_atom_site_fract_x
_atom_site_fract_y
_atom_site_fract_z
_atom_site_U_iso_or_equiv
_atom_site_adp_type
_atom_site_occupancy
_atom_site_site_symmetry_order
_atom_site_calc_flag
_atom_site_refinement_flags_posn
_atom_site_refinement_flags_adp
S1 S 0.66432(10) 0.40820(14) 0.10510(9) 0.0608(3) Uani 1 1 d . .
O1 O 0.3665(3) 0.3877(5) 0.2447(3) 0.0893(11) Uani 1 1 d . .
O2 O -0.1536(3) 0.2406(4) 0.8737(3) 0.0703(9) Uani 1 1 d . .
N1 N 0.6055(3) 0.1756(4) -0.0531(3) 0.0540(8) Uani 1 1 d . .
H1A H 0.554094 0.099371 -0.090876 0.065 Uiso 1 1 calc R U
H1B H 0.679599 0.193610 -0.072029 0.065 Uiso 1 1 calc R U
N2 N 0.4599(3) 0.2283(4) 0.0542(3) 0.0495(8) Uani 1 1 d . .
H2A H 0.412016 0.150760 0.013897 0.059 Uiso 1 1 calc R U
H2B H 0.432806 0.283062 0.110113 0.059 Uiso 1 1 calc R U
C1 C 0.3531(4) 0.2725(5) 0.5472(4) 0.0547(10) Uani 1 1 d . .
H1 H 0.369851 0.181426 0.598746 0.066 Uiso 1 1 calc R U
C2 C 0.3707(4) 0.2640(6) 0.4341(4) 0.0608(11) Uani 1 1 d . .
H2 H 0.400132 0.168225 0.407393 0.073 Uiso 1 1 calc R U
C3 C 0.3472(3) 0.3937(7) 0.3490(4) 0.0606(11) Uani 1 1 d . .
C4 C 0.2981(4) 0.5321(5) 0.3921(4) 0.0532(10) Uani 1 1 d . .
H4 H 0.276925 0.618924 0.336286 0.064 Uiso 1 1 calc R U
C5 C 0.2808(3) 0.5446(4) 0.5071(3) 0.0387(8) Uani 1 1 d . .
C6 C 0.2280(3) 0.6858(5) 0.5471(3) 0.0431(8) Uani 1 1 d . .
C7 C 0.1180(4) 0.6612(4) 0.6047(3) 0.0467(9) Uani 1 1 d . .
H7A H 0.037138 0.641275 0.536215 0.056 Uiso 1 1 calc R U
H7B H 0.104403 0.758455 0.648664 0.056 Uiso 1 1 calc R U
C8 C 0.1388(3) 0.5280(4) 0.6973(3) 0.0373(8) Uani 1 1 d . .
H8 H 0.208121 0.558520 0.775383 0.045 Uiso 1 1 calc R U
C9 C 0.1831(3) 0.3826(4) 0.6420(3) 0.0366(7) Uani 1 1 d . .
H9 H 0.112870 0.357837 0.563022 0.044 Uiso 1 1 calc R U
C10 C 0.3091(3) 0.4138(5) 0.6002(3) 0.0398(7) Uani 1 1 d . .
C11 C 0.1937(3) 0.2420(5) 0.7272(4) 0.0483(9) Uani 1 1 d . .
H11A H 0.268250 0.257489 0.803125 0.058 Uiso 1 1 calc R U
H11B H 0.212805 0.148520 0.681834 0.058 Uiso 1 1 calc R U
C12 C 0.0715(3) 0.2117(4) 0.7693(4) 0.0486(9) Uani 1 1 d . .
H12A H -0.000501 0.178968 0.695729 0.058 Uiso 1 1 calc R U
H12B H 0.087914 0.125983 0.832494 0.058 Uiso 1 1 calc R U
C13 C 0.0330(3) 0.3557(4) 0.8262(3) 0.0430(8) Uani 1 1 d . .
C14 C 0.0163(3) 0.4893(4) 0.7336(3) 0.0409(8) Uani 1 1 d . .
H14 H -0.047556 0.451856 0.654134 0.049 Uiso 1 1 calc R U
C15 C -0.0989(4) 0.3532(5) 0.8503(4) 0.0503(10) Uani 1 1 d . .
C16 C -0.1527(4) 0.5144(6) 0.8344(5) 0.0672(12) Uani 1 1 d . .
H16A H -0.162350 0.555166 0.916133 0.081 Uiso 1 1 calc R U
H16B H -0.239642 0.515972 0.771717 0.081 Uiso 1 1 calc R U
C17 C -0.0556(4) 0.6126(5) 0.7884(4) 0.0561(10) Uani 1 1 d . .
H17A H -0.100772 0.688497 0.722867 0.067 Uiso 1 1 calc R U
H17B H 0.004667 0.669560 0.859187 0.067 Uiso 1 1 calc R U
C18 C 0.4216(4) 0.4639(5) 0.7125(3) 0.0541(11) Uani 1 1 d . .
H18A H 0.401998 0.566684 0.742777 0.081 Uiso 1 1 calc R U
H18B H 0.502666 0.470201 0.685951 0.081 Uiso 1 1 calc R U
H18C H 0.432249 0.387084 0.780986 0.081 Uiso 1 1 calc R U
C19 C 0.2751(5) 0.8231(6) 0.5350(5) 0.0621(11) Uani 1 1 d . .
C20 C 0.1284(3) 0.3930(6) 0.9545(3) 0.0566(10) Uani 1 1 d . .
H20A H 0.096357 0.483712 0.992164 0.085 Uiso 1 1 calc R U
H20B H 0.214875 0.416740 0.942805 0.085 Uiso 1 1 calc R U
H20C H 0.135129 0.302591 1.010965 0.085 Uiso 1 1 calc R U
C21 C 0.5717(3) 0.2621(4) 0.0310(3) 0.0415(8) Uani 1 1 d . .
H19A H 0.347(4) 0.833(4) 0.496(3) 0.050 Uiso 1 1 d . U
H19B H 0.244(3) 0.908(5) 0.564(3) 0.050 Uiso 1 1 d . U

loop_
_atom_site_aniso_label
_atom_site_aniso_U_11
_atom_site_aniso_U_22
_atom_site_aniso_U_33
_atom_site_aniso_U_23
_atom_site_aniso_U_13
_atom_site_aniso_U_12
S1 0.0648(6) 0.0517(6) 0.0602(6) -0.0019(6) 0.0069(4) -0.0056(5)
O1 0.096(2) 0.125(3) 0.0578(17) -0.014(2) 0.0412(16) 0.021(2)
O2 0.0671(18) 0.074(2) 0.084(2) -0.0047(18) 0.0453(16) -0.0160(16)
N1 0.0525(17) 0.052(2) 0.063(2) -0.0040(17) 0.0258(15) 0.0019(15)
N2 0.0480(17) 0.053(2) 0.0510(17) -0.0032(16) 0.0198(14) 0.0003(14)
C1 0.052(2) 0.043(2) 0.079(3) 0.004(2) 0.033(2) 0.0076(17)
C2 0.060(2) 0.055(3) 0.078(3) -0.016(2) 0.036(2) 0.005(2)
C3 0.048(2) 0.084(3) 0.055(2) -0.017(3) 0.0219(17) 0.004(2)
C4 0.051(2) 0.067(3) 0.045(2) 0.0050(19) 0.0189(17) 0.009(2)
C5 0.0358(17) 0.042(2) 0.0397(19) 0.0025(16) 0.0119(14) 0.0002(15)
C6 0.052(2) 0.041(2) 0.0376(18) 0.0011(16) 0.0132(15) 0.0038(17)
C7 0.057(2) 0.040(2) 0.048(2) 0.0039(17) 0.0236(16) 0.0067(17)
C8 0.0412(17) 0.039(2) 0.0326(17) -0.0004(15) 0.0115(14) 0.0019(15)
C9 0.0374(16) 0.037(2) 0.0373(16) -0.0016(15) 0.0128(13) 0.0015(14)
C10 0.0404(16) 0.0378(18) 0.0432(17) 0.0011(17) 0.0147(13) 0.0026(16)
C11 0.055(2) 0.037(2) 0.060(2) 0.0063(18) 0.0279(18) 0.0050(16)
C12 0.055(2) 0.040(2) 0.055(2) 0.0026(18) 0.0237(17) -0.0054(17)
C13 0.0442(18) 0.047(2) 0.0408(17) 0.0001(16) 0.0158(15) -0.0031(15)
C14 0.0410(18) 0.045(2) 0.0375(18) -0.0032(16) 0.0126(15) 0.0015(15)
C15 0.049(2) 0.060(3) 0.047(2) -0.0050(19) 0.0211(16) -0.0076(19)
C16 0.060(3) 0.073(3) 0.080(3) 0.006(3) 0.039(2) 0.012(2)
C17 0.059(2) 0.055(3) 0.064(3) -0.001(2) 0.033(2) 0.0079(19)
C18 0.042(2) 0.065(3) 0.051(2) 0.0100(19) 0.0064(16) -0.0072(17)
C19 0.075(3) 0.042(3) 0.078(3) 0.003(2) 0.036(2) 0.004(2)
C20 0.061(2) 0.066(3) 0.0420(18) 0.002(2) 0.0111(16) -0.008(2)
C21 0.0457(19) 0.041(2) 0.0367(18) 0.0094(16) 0.0093(15) 0.0110(16)

loop_
_atom_type_symbol
_atom_type_description
_atom_type_scat_dispersion_real
_atom_type_scat_dispersion_imag
_atom_type_scat_source
C C 0.0033 0.0016 'International Tables Vol C Tables 4.2.6.8 and 6.1.1.4'
H H 0.0000 0.0000 'International Tables Vol C Tables 4.2.6.8 and 6.1.1.4'
N N 0.0061 0.0033 'International Tables Vol C Tables 4.2.6.8 and 6.1.1.4'
O O 0.0106 0.0060 'International Tables Vol C Tables 4.2.6.8 and 6.1.1.4'
S S 0.1246 0.1234 'International Tables Vol C Tables 4.2.6.8 and 6.1.1.4'

loop_
_geom_angle_atom_site_label_1
_geom_angle_atom_site_label_2
_geom_angle_atom_site_label_3
_geom_angle
C21 N1 H1A 120.0
C21 N1 H1B 120.0
H1A N1 H1B 120.0
C21 N2 H2A 120.0
C21 N2 H2B 120.0
H2A N2 H2B 120.0
C2 C1 C10 124.2(4)
C2 C1 H1 117.9
C10 C1 H1 117.9
C1 C2 C3 122.2(4)
C1 C2 H2 118.9
C3 C2 H2 118.9
O1 C3 C4 121.1(5)
O1 C3 C2 122.5(5)
C4 C3 C2 116.4(3)
C5 C4 C3 122.6(4)
C5 C4 H4 118.7
C3 C4 H4 118.7
C4 C5 C6 121.3(4)
C4 C5 C10 122.5(4)
C6 C5 C10 116.2(3)
C19 C6 C5 122.2(4)
C19 C6 C7 122.7(4)
C5 C6 C7 115.0(3)
C6 C7 C8 113.9(3)
C6 C7 H7A 108.8
C8 C7 H7A 108.8
C6 C7 H7B 108.8
C8 C7 H7B 108.8
H7A C7 H7B 107.7
C14 C8 C7 111.5(3)
C14 C8 C9 108.1(3)
C7 C8 C9 111.0(3)
C14 C8 H8 108.7
C7 C8 H8 108.7
C9 C8 H8 108.7
C11 C9 C8 112.8(3)
C11 C9 C10 113.2(3)
C8 C9 C10 111.2(3)
C11 C9 H9 106.3
C8 C9 H9 106.3
C10 C9 H9 106.3
C1 C10 C5 112.0(3)
C1 C10 C18 106.7(3)
C5 C10 C18 108.1(3)
C1 C10 C9 111.5(3)
C5 C10 C9 107.6(3)
C18 C10 C9 111.1(3)
C9 C11 C12 113.5(3)
C9 C11 H11A 108.9
C12 C11 H11A 108.9
C9 C11 H11B 108.9
C12 C11 H11B 108.9
H11A C11 H11B 107.7
C13 C12 C11 109.9(3)
C13 C12 H12A 109.7
C11 C12 H12A 109.7
C13 C12 H12B 109.7
C11 C12 H12B 109.7
H12A C12 H12B 108.2
C12 C13 C15 116.0(3)
C12 C13 C14 110.0(3)
C15 C13 C14 100.6(3)
C12 C13 C20 111.7(3)
C15 C13 C20 105.1(3)
C14 C13 C20 113.0(3)
C8 C14 C13 113.2(3)
C8 C14 C17 121.1(3)
C13 C14 C17 104.0(3)
C8 C14 H14 105.8
C13 C14 H14 105.8
C17 C14 H14 105.8
O2 C15 C16 125.8(4)
O2 C15 C13 125.8(4)
C16 C15 C13 108.4(3)
C15 C16 C17 106.2(3)
C15 C16 H16A 110.5
C17 C16 H16A 110.5
C15 C16 H16B 110.5
C17 C16 H16B 110.5
H16A C16 H16B 108.7
C14 C17 C16 101.9(3)
C14 C17 H17A 111.4
C16 C17 H17A 111.4
C14 C17 H17B 111.4
C16 C17 H17B 111.4
H17A C17 H17B 109.3
C10 C18 H18A 109.5
C10 C18 H18B 109.5
H18A C18 H18B 109.5
C10 C18 H18C 109.5
H18A C18 H18C 109.5
H18B C18 H18C 109.5
C6 C19 H19A 119(2)
C6 C19 H19B 120(3)
H19A C19 H19B 120(4)
C13 C20 H20A 109.5
C13 C20 H20B 109.5
H20A C20 H20B 109.5
C13 C20 H20C 109.5
H20A C20 H20C 109.5
H20B C20 H20C 109.5
N1 C21 N2 116.5(3)
N1 C21 S1 122.2(3)
N2 C21 S1 121.2(3)

loop_
_geom_bond_atom_site_label_1
_geom_bond_atom_site_label_2
_geom_bond_distance
S1 C21 1.625(4)
O1 C3 1.189(4)
O2 C15 1.161(4)
N1 C21 1.277(4)
N1 H1A 0.8600
N1 H1B 0.8600
N2 C21 1.282(4)
N2 H2A 0.8600
N2 H2B 0.8600
C1 C2 1.277(5)
C1 C10 1.439(5)
C1 H1 0.9300
C2 C3 1.397(7)
C2 H2 0.9300
C3 C4 1.394(6)
C4 C5 1.297(5)
C4 H4 0.9300
C5 C6 1.417(5)
C5 C10 1.458(5)
C6 C19 1.269(6)
C6 C7 1.451(5)
C7 C8 1.470(5)
C7 H7A 0.9700
C7 H7B 0.9700
C8 C14 1.463(5)
C8 C9 1.480(4)
C8 H8 0.9800
C9 C11 1.476(5)
C9 C10 1.514(4)
C9 H9 0.9800
C10 C18 1.496(5)
C11 C12 1.477(5)
C11 H11A 0.9700
C11 H11B 0.9700
C12 C13 1.454(5)
C12 H12A 0.9700
C12 H12B 0.9700
C13 C15 1.460(5)
C13 C14 1.475(5)
C13 C20 1.498(5)
C14 C17 1.484(5)
C14 H14 0.9800
C15 C16 1.453(6)
C16 C17 1.484(6)
C16 H16A 0.9700
C16 H16B 0.9700
C17 H17A 0.9700
C17 H17B 0.9700
C18 H18A 0.9600
C18 H18B 0.9600
C18 H18C 0.9600
C19 H19A 0.95(3)
C19 H19B 0.87(4)
C20 H20A 0.9600
C20 H20B 0.9600
C20 H20C 0.9600

loop_
_geom_hbond_atom_site_label_D
_geom_hbond_atom_site_label_H
_geom_hbond_atom_site_label_A
_geom_hbond_distance_DH
_geom_hbond_distance_HA
_geom_hbond_distance_DA
_geom_hbond_angle_DHA
_geom_hbond_site_symmetry_A
N1 H1A S1 0.86 2.75 3.511(4) 149.0 2_645
N1 H1B O2 0.86 2.01 2.867(4) 176.6 1_654
N2 H2A S1 0.86 2.42 3.252(3) 164.4 2_645
N2 H2B O1 0.86 1.96 2.821(4) 174.2 .
C4 H4 O2 0.93 2.49 3.336(5) 151.4 2_556

loop_
_geom_torsion_atom_site_label_1
_geom_torsion_atom_site_label_2
_geom_torsion_atom_site_label_3
_geom_torsion_atom_site_label_4
_geom_torsion
C10 C1 C2 C3 -0.5(6)
C1 C2 C3 O1 178.1(4)
C1 C2 C3 C4 -2.5(6)
O1 C3 C4 C5 -177.3(4)
C2 C3 C4 C5 3.3(6)
C3 C4 C5 C6 -178.6(4)
C3 C4 C5 C10 -1.1(6)
C4 C5 C6 C19 -50.9(5)
C10 C5 C6 C19 131.5(4)
C4 C5 C6 C7 130.1(4)
C10 C5 C6 C7 -47.5(4)
C19 C6 C7 C8 -135.2(4)
C5 C6 C7 C8 43.8(4)
C6 C7 C8 C14 -169.2(3)
C6 C7 C8 C9 -48.7(4)
C14 C8 C9 C11 -52.3(4)
C7 C8 C9 C11 -174.9(3)
C14 C8 C9 C10 179.2(3)
C7 C8 C9 C10 56.7(3)
C2 C1 C10 C5 2.6(5)
C2 C1 C10 C18 -115.5(4)
C2 C1 C10 C9 123.2(4)
C4 C5 C10 C1 -1.8(5)
C6 C5 C10 C1 175.8(3)
C4 C5 C10 C18 115.4(4)
C6 C5 C10 C18 -67.0(4)
C4 C5 C10 C9 -124.5(3)
C6 C5 C10 C9 53.0(4)
C11 C9 C10 C1 51.4(4)
C8 C9 C10 C1 179.6(3)
C11 C9 C10 C5 174.5(3)
C8 C9 C10 C5 -57.4(3)
C11 C9 C10 C18 -67.4(4)
C8 C9 C10 C18 60.8(4)
C8 C9 C11 C12 52.1(4)
C10 C9 C11 C12 179.5(3)
C9 C11 C12 C13 -52.9(4)
C11 C12 C13 C15 169.0(3)
C11 C12 C13 C14 55.7(4)
C11 C12 C13 C20 -70.6(4)
C7 C8 C14 C13 179.8(3)
C9 C8 C14 C13 57.6(4)
C7 C8 C14 C17 -55.8(4)
C9 C8 C14 C17 -178.0(3)
C12 C13 C14 C8 -61.0(4)
C15 C13 C14 C8 176.1(3)
C20 C13 C14 C8 64.6(4)
C12 C13 C14 C17 165.7(3)
C15 C13 C14 C17 42.8(4)
C20 C13 C14 C17 -68.7(4)
C12 C13 C15 O2 29.5(6)
C14 C13 C15 O2 148.1(4)
C20 C13 C15 O2 -94.4(5)
C12 C13 C15 C16 -147.9(4)
C14 C13 C15 C16 -29.3(4)
C20 C13 C15 C16 88.1(4)
O2 C15 C16 C17 -172.5(4)
C13 C15 C16 C17 5.0(5)
C8 C14 C17 C16 -168.7(3)
C13 C14 C17 C16 -40.1(4)
C15 C16 C17 C14 21.4(5)
